data_4022752
loop_
_publ_author_name
'Philip J. Parsons'
'Alexander J. Waters'
'Daryl S. Walter'
'Johnathan Board'

_publ_section_title
;
 A New Route to Highly Functionalized Heterocyclic Rings
;
_journal_name_full 'Journal of Organic Chemistry'
_journal_page_first 1395
_journal_page_last 1398
_journal_paper_doi 10.1021/jo062305n
_journal_volume 72
_journal_year 2007
_chemical_compound_source 'synthesis as described'
_chemical_formula_moiety 'C11 H13 N O2'
_chemical_formula_sum 'C11 H13 N O2'
_chemical_formula_weight 191.22
_chemical_name_systematic
;
 ?
;
_space_group_IT_number 14
_symmetry_cell_setting monoclinic
_symmetry_Int_Tables_number 14
_symmetry_space_group_name_Hall '-P 2ybc'
_symmetry_space_group_name_H-M 'P 1 21/c 1'
_atom_sites_solution_hydrogens geom
_atom_sites_solution_primary direct
_atom_sites_solution_secondary difmap
_audit_conform_dict_location ftp://ftp.iucr.org/pub/cif_core.dic
_audit_conform_dict_name cif_core.dic
_audit_conform_dict_version 2.3
_audit_creation_date 2006-10-26T16:03:18-00:00
_audit_creation_method 'WinGX routine CIF_UPDATE'
_cell_angle_alpha 90
_cell_angle_beta 98.292(5)
_cell_angle_gamma 90
_cell_formula_units_Z 4
_cell_length_a 12.7887(13)
_cell_length_b 5.8349(6)
_cell_length_c 12.9579(13)
_cell_measurement_reflns_used 15684
_cell_measurement_temperature 173(2)
_cell_measurement_theta_max 23.817
_cell_measurement_theta_min 3.395
_cell_measurement_wavelength 0.71073
_cell_volume 956.82(17)
_computing_cell_refinement 'HKL Scalepack (Otwinowski & Minor 1997)'
_computing_data_collection 'Collect (Nonius BV, 1997-2000)'
_computing_data_reduction 'HKL Denzo and Scalepack (Otwinowski & Minor 1997)'
_computing_molecular_graphics 'Ortep-3 for Windows (Farrugia, 1997)'
_computing_publication_material 'WinGX publication routines (Farrugia, 1999)'
_computing_structure_refinement 'SHELXL-97 (Sheldrick, 1997)'
_computing_structure_solution 'SHELXS-86 (Sheldrick, 1986)'
_diffrn_ambient_temperature 173(2)
_diffrn_detector 'CCD plate'
_diffrn_detector_area_resol_mean 9
_diffrn_measured_fraction_theta_full 0.931
_diffrn_measured_fraction_theta_max 0.931
_diffrn_measurement_device '95mm CCD camera on \k-goniostat'
_diffrn_measurement_device_type KappaCCD
_diffrn_measurement_method 'CCD rotation images, thick slices'
_diffrn_orient_matrix_type 'by Nonius Collect from scalepack cell'
_diffrn_orient_matrix_UB_11 0.67775E-2
_diffrn_orient_matrix_UB_12 0.163917
_diffrn_orient_matrix_UB_13 -0.205703E-1
_diffrn_orient_matrix_UB_21 -0.723521E-1
_diffrn_orient_matrix_UB_22 0.318925E-1
_diffrn_orient_matrix_UB_23 0.172055E-1
_diffrn_orient_matrix_UB_31 0.310391E-1
_diffrn_orient_matrix_UB_32 0.385497E-1
_diffrn_orient_matrix_UB_33 0.732326E-1
_diffrn_radiation_monochromator graphite
_diffrn_radiation_probe x-ray
_diffrn_radiation_type MoK\a
_diffrn_radiation_wavelength 0.71073
_diffrn_reflns_av_R_equivalents 0.0987
_diffrn_reflns_av_unetI/netI 0.0557
_diffrn_reflns_limit_h_max 13
_diffrn_reflns_limit_h_min -14
_diffrn_reflns_limit_k_max 6
_diffrn_reflns_limit_k_min -6
_diffrn_reflns_limit_l_max 14
_diffrn_reflns_limit_l_min -14
_diffrn_reflns_number 9342
_diffrn_reflns_theta_full 23.7
_diffrn_reflns_theta_max 23.7
_diffrn_reflns_theta_min 3.76
_diffrn_source 'Enraf Nonius FR590'
_exptl_absorpt_coefficient_mu 0.092
_exptl_absorpt_correction_type none
_exptl_crystal_colour colourless
_exptl_crystal_density_diffrn 1.327
_exptl_crystal_density_method 'not measured'
_exptl_crystal_description prism
_exptl_crystal_F_000 408
_exptl_crystal_size_max 0.1
_exptl_crystal_size_mid 0.05
_exptl_crystal_size_min 0.05
_refine_diff_density_max 0.201
_refine_diff_density_min -0.183
_refine_diff_density_rms 0.042
_refine_ls_extinction_method none
_refine_ls_goodness_of_fit_ref 1.089
_refine_ls_hydrogen_treatment mixed
_refine_ls_matrix_type full
_refine_ls_number_parameters 127
_refine_ls_number_reflns 1353
_refine_ls_number_restraints 5
_refine_ls_restrained_S_all 1.088
_refine_ls_R_factor_all 0.1029
_refine_ls_R_factor_gt 0.064
_refine_ls_shift/su_max 0
_refine_ls_shift/su_mean 0
_refine_ls_structure_factor_coef Fsqd
_refine_ls_weighting_details 'calc w=1/[\s^2^(Fo^2^)+(0.0473P)^2^+0.9325P] where P=(Fo^2^+2Fc^2^)/3'
_refine_ls_weighting_scheme calc
_refine_ls_wR_factor_gt 0.1258
_refine_ls_wR_factor_ref 0.1444
_reflns_number_gt 955
_reflns_number_total 1353
_reflns_threshold_expression >2sigma(I)
_cod_data_source_file jo062305nsi20061108_050619.cif
_cod_data_source_block oct1706
_cod_original_sg_symbol_H-M 'P 21/c'
_cod_database_code 4022752

loop_
_symmetry_equiv_pos_as_xyz
'x, y, z'
'-x, y+1/2, -z+1/2'
'-x, -y, -z'
'x, -y-1/2, z-1/2'

loop_
_atom_site_label
_atom_site_type_symbol
_atom_site_fract_x
_atom_site_fract_y
_atom_site_fract_z
_atom_site_U_iso_or_equiv
_atom_site_adp_type
_atom_site_occupancy
_atom_site_symmetry_multiplicity
_atom_site_calc_flag
_atom_site_refinement_flags
_atom_site_disorder_assembly
_atom_site_disorder_group
O1 O 0.35225(18) 1.0642(4) 0.81424(19) 0.0537(7) Uani 1 1 d . . .
O2 O 0.1216(2) 0.1833(4) 0.48617(18) 0.0596(8) Uani 1 1 d . . .
N N 0.3901(2) 0.9539(5) 0.6534(2) 0.0420(8) Uani 1 1 d . A .
C1 C 0.3364(2) 0.9413(6) 0.7362(3) 0.0399(9) Uani 1 1 d . A .
C2 C 0.2586(2) 0.7563(6) 0.7135(2) 0.0374(9) Uani 1 1 d . . .
C7 C 0.1985(3) 0.3491(6) 0.4942(3) 0.0487(10) Uani 1 1 d . A .
H7 H 0.2433 0.3715 0.4426 0.058 Uiso 1 1 calc R . .
C8 C 0.2051(3) 0.4747(7) 0.5797(3) 0.0558(11) Uani 1 1 d . . .
C9 C 0.2700(3) 0.6619(6) 0.6217(2) 0.0422(9) Uani 1 1 d . A .
C10 C 0.3571(3) 0.7804(6) 0.5758(3) 0.0449(9) Uani 1 1 d . . .
H10A H 0.4155 0.6736 0.5678 0.054 Uiso 1 1 calc R A .
H10B H 0.3305 0.8498 0.5073 0.054 Uiso 1 1 calc R . .
C11 C 0.4737(3) 1.1145(7) 0.6435(3) 0.0602(11) Uani 1 1 d . . .
H11A H 0.4792 1.225 0.7011 0.09 Uiso 1 1 calc R A .
H11B H 0.4581 1.196 0.577 0.09 Uiso 1 1 calc R . .
H11C H 0.5407 1.0318 0.6459 0.09 Uiso 1 1 calc R . .
C3 C 0.1783(3) 0.6815(6) 0.7800(2) 0.0440(9) Uani 0.456(9) 1 d PD A 1
H3A H 0.1211 0.797 0.7759 0.053 Uiso 0.456(9) 1 calc PR A 1
H3B H 0.212 0.671 0.8536 0.053 Uiso 0.456(9) 1 calc PR A 1
C4 C 0.1318(7) 0.4520(14) 0.7450(5) 0.036(2) Uiso 0.456(9) 1 d PD A 1
H4A H 0.0692 0.4216 0.7798 0.043 Uiso 0.456(9) 1 calc PR A 1
H4B H 0.1845 0.3302 0.7661 0.043 Uiso 0.456(9) 1 calc PR A 1
C5 C 0.0998(7) 0.4450(14) 0.6275(5) 0.037(2) Uiso 0.456(9) 1 d PD A 1
H5 H 0.0464 0.5652 0.6025 0.045 Uiso 0.456(9) 1 calc PR A 1
C6 C 0.0695(3) 0.2067(6) 0.5794(3) 0.0493(10) Uani 0.456(9) 1 d PD A 1
H6A H 0.0934 0.084 0.6301 0.059 Uiso 0.456(9) 1 calc PR A 1
H6B H -0.0081 0.1949 0.5603 0.059 Uiso 0.456(9) 1 calc PR A 1
C3A C 0.1783(3) 0.6815(6) 0.7800(2) 0.0440(9) Uani 0.544(9) 1 d PD A 2
H3A1 H 0.1448 0.8179 0.8068 0.053 Uiso 0.544(9) 1 calc PR A 2
H3A2 H 0.2136 0.5937 0.8406 0.053 Uiso 0.544(9) 1 calc PR A 2
C4A C 0.0934(5) 0.5323(12) 0.7175(5) 0.040(2) Uiso 0.544(9) 1 d PD A 2
H4A1 H 0.0469 0.6292 0.6677 0.047 Uiso 0.544(9) 1 calc PR A 2
H4A2 H 0.0496 0.4596 0.7654 0.047 Uiso 0.544(9) 1 calc PR A 2
C5A C 0.1448(5) 0.3462(12) 0.6577(5) 0.038(2) Uiso 0.544(9) 1 d PD A 2
H5A H 0.1928 0.2454 0.7057 0.045 Uiso 0.544(9) 1 calc PR A 2
C6A C 0.0695(3) 0.2067(6) 0.5794(3) 0.0493(10) Uani 0.544(9) 1 d PD A 2
H6A1 H 0.0566 0.0541 0.6085 0.059 Uiso 0.544(9) 1 calc PR A 2
H6A2 H 0.001 0.2869 0.5622 0.059 Uiso 0.544(9) 1 calc PR A 2

loop_
_atom_site_aniso_label
_atom_site_aniso_U_11
_atom_site_aniso_U_22
_atom_site_aniso_U_33
_atom_site_aniso_U_23
_atom_site_aniso_U_13
_atom_site_aniso_U_12
O1 0.0486(15) 0.0682(17) 0.0456(15) -0.0209(14) 0.0117(12) -0.0064(13)
O2 0.0729(18) 0.0666(18) 0.0443(15) -0.0172(14) 0.0259(13) -0.0265(15)
N 0.0416(17) 0.0479(18) 0.0382(16) -0.0050(14) 0.0116(13) -0.0099(15)
C1 0.036(2) 0.048(2) 0.036(2) -0.0047(19) 0.0077(17) 0.0052(18)
C2 0.0358(18) 0.050(2) 0.0268(18) 0.0012(16) 0.0059(15) 0.0009(17)
C7 0.056(2) 0.055(2) 0.039(2) -0.0008(19) 0.0196(18) -0.014(2)
C8 0.062(3) 0.072(3) 0.039(2) -0.015(2) 0.0251(19) -0.024(2)
C9 0.041(2) 0.054(2) 0.0327(19) -0.0031(18) 0.0118(16) -0.0072(18)
C10 0.046(2) 0.054(2) 0.037(2) -0.0022(18) 0.0142(17) -0.0091(18)
C11 0.053(2) 0.067(3) 0.063(3) -0.011(2) 0.018(2) -0.022(2)
C3 0.042(2) 0.059(2) 0.0321(18) -0.0044(18) 0.0102(16) -0.0003(19)
C6 0.059(2) 0.054(2) 0.040(2) -0.0029(18) 0.0224(18) -0.012(2)
C3A 0.042(2) 0.059(2) 0.0321(18) -0.0044(18) 0.0102(16) -0.0003(19)
C6A 0.059(2) 0.054(2) 0.040(2) -0.0029(18) 0.0224(18) -0.012(2)

loop_
_atom_type_symbol
_atom_type_description
_atom_type_scat_dispersion_real
_atom_type_scat_dispersion_imag
_atom_type_scat_source
C C 0.0033 0.0016 'International Tables Vol C Tables 4.2.6.8 and 6.1.1.4'
H H 0 0 'International Tables Vol C Tables 4.2.6.8 and 6.1.1.4'
N N 0.0061 0.0033 'International Tables Vol C Tables 4.2.6.8 and 6.1.1.4'
O O 0.0106 0.006 'International Tables Vol C Tables 4.2.6.8 and 6.1.1.4'

loop_
_geom_angle_atom_site_label_1
_geom_angle_atom_site_label_2
_geom_angle_atom_site_label_3
_geom_angle
C7 O2 C6 106.1(3)
C1 N C11 124.9(3)
C1 N C10 112.4(3)
C11 N C10 122.7(3)
O1 C1 N 125.1(3)
O1 C1 C2 128.2(3)
N C1 C2 106.7(3)
C9 C2 C1 108.8(3)
C9 C2 C3 124.3(3)
C1 C2 C3 126.9(3)
C8 C7 O2 114.4(3)
C8 C7 H7 122.8
O2 C7 H7 122.8
C7 C8 C9 134.9(3)
C7 C8 C5A 107.5(4)
C9 C8 C5A 115.9(3)
C7 C8 C5 108.3(4)
C9 C8 C5 114.7(4)
C2 C9 C8 121.3(3)
C2 C9 C10 110.2(3)
C8 C9 C10 128.5(3)
N C10 C9 101.9(3)
N C10 H10A 111.4
C9 C10 H10A 111.4
N C10 H10B 111.4
C9 C10 H10B 111.4
H10A C10 H10B 109.3
N C11 H11A 109.5
N C11 H11B 109.5
H11A C11 H11B 109.5
N C11 H11C 109.5
H11A C11 H11C 109.5
H11B C11 H11C 109.5
C2 C3 C4 111.0(4)
C2 C3 H3A 109.4
C4 C3 H3A 109.4
C2 C3 H3B 109.4
C4 C3 H3B 109.4
H3A C3 H3B 108
C3 C4 C5 111.3(6)
C3 C4 H4A 109.4
C5 C4 H4A 109.4
C3 C4 H4B 109.4
C5 C4 H4B 109.4
H4A C4 H4B 108
C4 C5 C6 116.3(6)
C4 C5 C8 105.7(6)
C6 C5 C8 96.8(5)
C4 C5 H5 112.3
C6 C5 H5 112.3
C8 C5 H5 112.3
O2 C6 C5 107.3(3)
O2 C6 H6A 110.3
C5 C6 H6A 110.3
O2 C6 H6B 110.3
C5 C6 H6B 110.3
H6A C6 H6B 108.5
C5A C4A H4A1 109.6
C5A C4A H4A2 109.6
H4A1 C4A H4A2 108.1
C4A C5A C8 106.0(5)
C4A C5A H5A 111.8
C8 C5A H5A 111.8

loop_
_geom_bond_atom_site_label_1
_geom_bond_atom_site_label_2
_geom_bond_distance
O1 C1 1.232(4)
O2 C7 1.372(4)
O2 C6 1.468(4)
N C1 1.358(4)
N C11 1.441(4)
N C10 1.446(4)
C1 C2 1.469(5)
C2 C9 1.339(4)
C2 C3 1.498(4)
C7 C8 1.321(5)
C7 H7 0.95
C8 C9 1.431(5)
C8 C5A 1.551(7)
C8 C5 1.571(8)
C9 C10 1.504(4)
C10 H10A 0.99
C10 H10B 0.99
C11 H11A 0.98
C11 H11B 0.98
C11 H11C 0.98
C3 C4 1.508(7)
C3 H3A 0.99
C3 H3B 0.99
C4 C5 1.519(10)
C4 H4A 0.99
C4 H4B 0.99
C5 C6 1.550(8)
C5 H5 1
C6 H6A 0.99
C6 H6B 0.99
C4A C5A 1.535(9)
C4A H4A1 0.99
C4A H4A2 0.99
C5A H5A 1
